data_2001124
loop_
_publ_author_name
'Gikas, M.'
'Agelis, G.'
'Matsoukas, J.'
'Moore, G. J.'
'Dupont, L.'
'Englebert, S.'

_publ_section_title
;
 Structure of
 <i>N</i>-<i>tert</i>-butoxycarbonyl-<small>L</small>-phenylalanine
 benzyl ester
;
_journal_issue 1
_journal_name_full 'Acta Crystallographica Section C'
_journal_page_first 216
_journal_page_last 217
_journal_paper_doi 10.1107/S0108270191007771
_journal_volume 48
_journal_year 1992
_chemical_formula_sum 'C21 H25 N O4'
_chemical_formula_weight 355.4
_space_group_crystal_system monoclinic
_space_group_IT_number 4
_space_group_name_Hall 'P 2yb'
_space_group_name_H-M_alt 'P 1 21 1'
_cell_angle_alpha 90
_cell_angle_beta 98.910(10)
_cell_angle_gamma 90
_cell_formula_units_Z 2
_cell_length_a 5.206(2)
_cell_length_b 17.294(4)
_cell_length_c 10.972(2)
_cell_volume 975.9(5)
_diffrn_radiation_type Cu
_diffrn_radiation_wavelength 1.5418
_exptl_absorpt_coefficient_mu 0.68
_exptl_crystal_density_diffrn 1.21
_exptl_crystal_F_000 380
_cod_data_source_file mu0261.cif
_cod_data_source_block mu0261a
_cod_original_cell_volume 976.0(10)
_cod_original_formula_sum 'C21 H25 N1 O4'
_cod_database_code 2001124

loop_
_space_group_symop_id
_space_group_symop_operation_xyz
1 x,y,z
2 -x,y+1/2,-z

loop_
_atom_site_label
_atom_site_fract_x
_atom_site_fract_y
_atom_site_fract_z
C(1) .0205(10) .7186 .3121(5)
C(2) -.0837(13) .7430(5) .4271(6)
C(3) .1770(12) .7833(5) .2663(7)
C(4) -.1886(11) .6904(6) .2108(6)
C(5) .1583(10) .5897(4) .3900(5)
C(6) .3531(10) .4695(4) .4750(5)
C(7) .4278(11) .4683(5) .6127(5)
C(8) .7183(13) .5143(5) .7813(5)
C(9) .9352(12) .5730(5) .8104(5)
C(10) 1.0276(16) .6176(6) .7244(7)
C(11) 1.2311(17) .6695(7) .7596(10)
C(12) 1.3391(17) .6757(7) .8835(10)
C(13) 1.2518(16) .6304(7) .9672(8)
C(14) 1.0532(15) .5785(6) .9331(6)
C(15) .5265(11) .4099(5) .4194(5)
C(16) .4456(11) .3988(4) .2818(5)
C(17) .2451(17) .3513(6) .2356(8)
C(18) .170(2) .3422(9) .1091(9)
C(19) .302(2) .3801(7) .0316(8)
C(20) .508(2) .4258(8) .0763(7)
C(21) .5764(18) .4359(6) .2004(6)
N(1) .3725(8) .5453(4) .4215(4)
O(1) .2201(6) .6573(4) .3425(4)
O(2) -.0616(6) .5703(4) .4043(4)
O(3) .3261(10) .4274(4) .6793(4)
O(4) .6263(8) .5154(4) .6518(3)
H(1) .559(10) .568(3) .422(4)

loop_
_geom_bond_atom_site_label_1
_geom_bond_atom_site_label_2
_geom_bond_distance
C(2) C(1) 1.509(8)
C(4) C(1) 1.511(8)
N(1) C(5) 1.353(6)
O(2) C(5) 1.226(6)
C(15) C(6) 1.556(7)
O(3) C(7) 1.197(6)
C(9) C(8) 1.516(8)
C(10) C(9) 1.363(9)
C(11) C(10) 1.396(11)
C(13) C(12) 1.340(13)
C(16) C(15) 1.515(7)
C(21) C(16) 1.364(9)
C(19) C(18) 1.346(14)
C(21) C(20) 1.365(9)
C(3) C(1) 1.515(8)
O(1) C(1) 1.486(6)
O(1) C(5) 1.339(6)
C(7) C(6) 1.500(7)
N(1) C(6) 1.447(6)
O(4) C(7) 1.333(6)
O(4) C(8) 1.428(6)
C(14) C(9) 1.394(8)
C(12) C(11) 1.392(12)
C(14) C(13) 1.377(11)
C(17) C(16) 1.364(9)
C(18) C(17) 1.392(11)
C(20) C(19) 1.358(13)
N(1) H(1) 1.04(5)
